data_7047509
loop_
_publ_author_name
'Beh, Daniel W.'
'Piers, Warren E.'
'Del Rosal, Iker'
'Maron, Laurent'
'Gelfand, Benjamin S.'
'Gendy, Chris'
'Lin, Jian-Bin'

_publ_section_title
;
 Scandium alkyl and hydride complexes supported by a pentadentate diborate
 ligand: reactions with CO<sub>2</sub> and N<sub>2</sub>O.
;
_journal_issue 38
_journal_name_full 'Dalton transactions (Cambridge, England : 2003)'
_journal_page_first 13680
_journal_page_last 13688
_journal_paper_doi 10.1039/c8dt03313g
_journal_volume 47
_journal_year 2018
_chemical_formula_moiety 'C50 H30 B3 F15 N9 O2 Sc, 2(C3 H9 O0.5 Si)'
_chemical_formula_sum 'C56 H48 B3 F15 N9 O3 Sc Si2'
_chemical_formula_weight 1313.60
_space_group_crystal_system monoclinic
_space_group_IT_number 15
_space_group_name_Hall '-C 2yc'
_space_group_name_H-M_alt 'C 1 2/c 1'
_symmetry_space_group_name_Hall '-C 2yc'
_symmetry_space_group_name_H-M 'C 1 2/c 1'
_atom_sites_solution_hydrogens geom
_audit_creation_method SHELXL-2014/6
_audit_update_record
;
2018-08-07 deposited with the CCDC.
2018-09-10 downloaded from the CCDC.
;
_cell_angle_alpha 90
_cell_angle_beta 116.768(3)
_cell_angle_gamma 90
_cell_formula_units_Z 8
_cell_length_a 36.353(4)
_cell_length_b 12.6079(14)
_cell_length_c 30.349(3)
_cell_measurement_reflns_used 7559
_cell_measurement_temperature 173(2)
_cell_measurement_theta_max 22.0355
_cell_measurement_theta_min 2.723
_cell_volume 12419(2)
_computing_cell_refinement 'SAINT v8.37A (Bruker, 2015)'
_computing_data_reduction 'SAINT v8.37A (Bruker, 2015)'
_computing_molecular_graphics 'Olex2 (Dolomanov et al., 2009)'
_computing_publication_material 'Olex2 (Dolomanov et al., 2009)'
_computing_structure_refinement 'SHELXL-2014/6 (Sheldrick, 2014)'
_computing_structure_solution 'ShelXT (Sheldrick, 2015)'
_diffrn_ambient_temperature 173(2)
_diffrn_measured_fraction_theta_full 0.944
_diffrn_measured_fraction_theta_max 0.970
_diffrn_measurement_device_type 'Bruker APEX-II CCD'
_diffrn_measurement_method '\f and \w scans'
_diffrn_radiation_type MoK\a
_diffrn_radiation_wavelength 0.71073
_diffrn_reflns_av_R_equivalents 0.0755
_diffrn_reflns_av_unetI/netI 0.0540
_diffrn_reflns_Laue_measured_fraction_full 0.944
_diffrn_reflns_Laue_measured_fraction_max 0.970
_diffrn_reflns_limit_h_max 43
_diffrn_reflns_limit_h_min -43
_diffrn_reflns_limit_k_max 14
_diffrn_reflns_limit_k_min -14
_diffrn_reflns_limit_l_max 29
_diffrn_reflns_limit_l_min -35
_diffrn_reflns_number 70758
_diffrn_reflns_point_group_measured_fraction_full 0.944
_diffrn_reflns_point_group_measured_fraction_max 0.970
_diffrn_reflns_theta_full 25.242
_diffrn_reflns_theta_max 25.000
_diffrn_reflns_theta_min 1.503
_exptl_absorpt_coefficient_mu 0.253
_exptl_absorpt_correction_T_max 0.7455
_exptl_absorpt_correction_T_min 0.6335
_exptl_absorpt_correction_type multi-scan
_exptl_absorpt_process_details
;
SADABS-2016/2 (Bruker,2016/2) was used for absorption correction.
wR2(int) was 0.0864 before and 0.0546 after correction.
The Ratio of minimum to maximum transmission is 0.8498.
The \l/2 correction factor is Not present.
;
_exptl_crystal_colour colourless
_exptl_crystal_density_diffrn 1.405
_exptl_crystal_description irregular
_exptl_crystal_F_000 5360
_exptl_crystal_size_max 0.300
_exptl_crystal_size_mid 0.200
_exptl_crystal_size_min 0.100
_refine_diff_density_max 0.713
_refine_diff_density_min -0.533
_refine_diff_density_rms 0.058
_refine_ls_extinction_method none
_refine_ls_goodness_of_fit_ref 1.016
_refine_ls_hydrogen_treatment constr
_refine_ls_matrix_type full
_refine_ls_number_parameters 820
_refine_ls_number_reflns 10596
_refine_ls_number_restraints 0
_refine_ls_restrained_S_all 1.016
_refine_ls_R_factor_all 0.0937
_refine_ls_R_factor_gt 0.0533
_refine_ls_shift/su_max 0.002
_refine_ls_shift/su_mean 0.000
_refine_ls_structure_factor_coef Fsqd
_refine_ls_weighting_details 'w=1/[\s^2^(Fo^2^)+(0.0590P)^2^+31.4651P] where P=(Fo^2^+2Fc^2^)/3'
_refine_ls_weighting_scheme calc
_refine_ls_wR_factor_gt 0.1236
_refine_ls_wR_factor_ref 0.1482
_reflns_Friedel_coverage 0.000
_reflns_number_gt 7086
_reflns_number_total 10596
_reflns_threshold_expression 'I > 2\s(I)'
_cod_data_source_file c8dt03313g2.cif
_cod_data_source_block l_CCDC2
_cod_depositor_comments 'Adding full bibliography for 7047505--7047511.cif.'
_cod_database_code 7047509
_shelx_space_group_comment
;
The symmetry employed for this shelxl refinement is uniquely defined
by the following loop, which should always be used as a source of
symmetry information in preference to the above space-group names.
They are only intended as comments.
;
_shelx_estimated_absorpt_t_min 0.928
_shelx_estimated_absorpt_t_max 0.975
_shelxl_version_number 2014/6

loop_
_space_group_symop_operation_xyz
'x, y, z'
'-x, y, -z+1/2'
'x+1/2, y+1/2, z'
'-x+1/2, y+1/2, -z+1/2'
'-x, -y, -z'
'x, -y, z-1/2'
'-x+1/2, -y+1/2, -z'
'x+1/2, -y+1/2, z-1/2'

loop_
_atom_site_label
_atom_site_type_symbol
_atom_site_fract_x
_atom_site_fract_y
_atom_site_fract_z
_atom_site_U_iso_or_equiv
_atom_site_adp_type
_atom_site_occupancy
_atom_site_site_symmetry_order
_atom_site_calc_flag
_atom_site_refinement_flags_posn
_atom_site_refinement_flags_adp
_atom_site_refinement_flags_occupancy
_atom_site_disorder_assembly
_atom_site_disorder_group
Sc1 Sc 0.58119(2) 0.72642(5) 0.57692(2) 0.02583(16) Uani 1 1 d . . . . .
F1 F 0.77271(6) 0.37379(16) 0.77936(7) 0.0421(5) Uani 1 1 d . . . . .
F2 F 0.83350(6) 0.32913(18) 0.75636(8) 0.0529(6) Uani 1 1 d . . . . .
F3 F 0.82893(7) 0.3910(2) 0.66841(9) 0.0628(7) Uani 1 1 d . . . . .
F4 F 0.76136(8) 0.4984(2) 0.60366(8) 0.0683(7) Uani 1 1 d . . . . .
F5 F 0.70091(7) 0.5463(2) 0.62567(7) 0.0544(6) Uani 1 1 d . . . . .
F6 F 0.64572(7) 0.51379(19) 0.76866(8) 0.0553(6) Uani 1 1 d . . . . .
F7 F 0.66213(9) 0.6247(2) 0.84998(10) 0.0756(8) Uani 1 1 d . . . . .
F8 F 0.73551(8) 0.72693(19) 0.89834(8) 0.0575(6) Uani 1 1 d . . . . .
F9 F 0.79086(6) 0.71881(16) 0.86187(7) 0.0448(5) Uani 1 1 d . . . . .
F10 F 0.77611(6) 0.60671(17) 0.78224(7) 0.0435(5) Uani 1 1 d . . . . .
F11 F 0.70944(7) 0.34519(16) 0.80846(7) 0.0467(6) Uani 1 1 d . . . . .
F12 F 0.67587(8) 0.15672(18) 0.80393(9) 0.0626(7) Uani 1 1 d . . . . .
F13 F 0.62651(8) 0.06681(18) 0.71546(10) 0.0681(7) Uani 1 1 d . . . . .
F14 F 0.61034(8) 0.17396(19) 0.63098(9) 0.0635(7) Uani 1 1 d . . . . .
F15 F 0.64432(6) 0.36076(16) 0.63396(7) 0.0422(5) Uani 1 1 d . . . . .
O1 O 0.63302(7) 0.68928(19) 0.64066(8) 0.0385(6) Uani 1 1 d . . . . .
O2 O 0.66049(7) 0.54337(18) 0.68077(8) 0.0304(5) Uani 1 1 d . . . . .
N1 N 0.52733(8) 0.7869(2) 0.51060(9) 0.0238(6) Uani 1 1 d . . . . .
N9 N 0.51059(8) 0.7977(2) 0.60343(9) 0.0293(6) Uani 1 1 d . . . . .
N8 N 0.55226(8) 0.8004(2) 0.61947(9) 0.0312(7) Uani 1 1 d . . . . .
N7 N 0.50106(8) 0.6167(2) 0.56233(9) 0.0292(6) Uani 1 1 d . . . . .
N6 N 0.54089(8) 0.5953(2) 0.57210(10) 0.0306(6) Uani 1 1 d . . . . .
N3 N 0.60923(8) 0.8983(2) 0.52268(11) 0.0322(7) Uani 1 1 d . . . . .
N2 N 0.61393(9) 0.8669(2) 0.56792(10) 0.0348(7) Uani 1 1 d . . . . .
N5 N 0.59717(8) 0.7143(2) 0.48591(10) 0.0296(6) Uani 1 1 d . . . . .
N4 N 0.60120(8) 0.6557(2) 0.52596(10) 0.0299(6) Uani 1 1 d . . . . .
C1 C 0.49049(9) 0.7963(2) 0.51224(10) 0.0230(7) Uani 1 1 d . . . . .
C2 C 0.46166(10) 0.8680(2) 0.48075(11) 0.0274(7) Uani 1 1 d . . . . .
H2 H 0.4365 0.8779 0.4826 0.033 Uiso 1 1 calc R U . . .
C3 C 0.46912(10) 0.9248(3) 0.44698(11) 0.0288(8) Uani 1 1 d . . . . .
H3 H 0.4495 0.9747 0.4259 0.035 Uiso 1 1 calc R U . . .
C4 C 0.50524(10) 0.9086(3) 0.44401(11) 0.0277(7) Uani 1 1 d . . . . .
H4 H 0.5100 0.9451 0.4197 0.033 Uiso 1 1 calc R U . . .
C5 C 0.53487(9) 0.8394(2) 0.47614(11) 0.0252(7) Uani 1 1 d . . . . .
C15 C 0.56732(12) 0.8700(3) 0.65707(12) 0.0399(9) Uani 1 1 d . . . . .
H15 H 0.5957 0.8868 0.6758 0.048 Uiso 1 1 calc R U . . .
C16 C 0.53592(12) 0.9130(3) 0.66442(13) 0.0430(10) Uani 1 1 d . . . . .
H16 H 0.5382 0.9645 0.6884 0.052 Uiso 1 1 calc R U . . .
C17 C 0.50053(12) 0.8664(3) 0.62990(12) 0.0371(9) Uani 1 1 d . . . . .
H17 H 0.4734 0.8805 0.6255 0.044 Uiso 1 1 calc R U . . .
C12 C 0.54537(12) 0.4902(3) 0.57620(13) 0.0386(9) Uani 1 1 d . . . . .
H12 H 0.5703 0.4536 0.5833 0.046 Uiso 1 1 calc R U . . .
C13 C 0.50916(12) 0.4422(3) 0.56873(13) 0.0429(10) Uani 1 1 d . . . . .
H13 H 0.5040 0.3685 0.5693 0.051 Uiso 1 1 calc R U . . .
C14 C 0.48177(11) 0.5249(3) 0.56020(12) 0.0373(9) Uani 1 1 d . . . . .
H14 H 0.4538 0.5177 0.5539 0.045 Uiso 1 1 calc R U . . .
C25 C 0.43581(10) 0.7245(3) 0.54502(11) 0.0299(8) Uani 1 1 d . . . . .
C26 C 0.42450(12) 0.7171(3) 0.58315(13) 0.0431(10) Uani 1 1 d . . . . .
H26 H 0.4456 0.7146 0.6162 0.052 Uiso 1 1 calc R U . . .
C27 C 0.38387(13) 0.7134(3) 0.57470(15) 0.0497(10) Uani 1 1 d . . . . .
H27 H 0.3778 0.7105 0.6020 0.060 Uiso 1 1 calc R U . . .
C28 C 0.35201(12) 0.7137(3) 0.52745(15) 0.0432(9) Uani 1 1 d . . . . .
C29 C 0.36245(11) 0.7133(3) 0.48890(13) 0.0370(9) Uani 1 1 d . . . . .
H29 H 0.3413 0.7098 0.4559 0.044 Uiso 1 1 calc R U . . .
C30 C 0.40324(10) 0.7180(3) 0.49761(12) 0.0316(8) Uani 1 1 d . . . . .
H30 H 0.4093 0.7166 0.4702 0.038 Uiso 1 1 calc R U . . .
C31 C 0.30732(14) 0.7122(4) 0.51812(19) 0.0698(14) Uani 1 1 d . . . . .
H31A H 0.3049 0.6706 0.5439 0.105 Uiso 1 1 calc R U . . .
H31B H 0.2903 0.6800 0.4859 0.105 Uiso 1 1 calc R U . . .
H31C H 0.2980 0.7849 0.5186 0.105 Uiso 1 1 calc R U . . .
C6 C 0.63825(11) 0.9379(3) 0.60020(15) 0.0452(10) Uani 1 1 d . . . . .
H6 H 0.6483 0.9336 0.6350 0.054 Uiso 1 1 calc R U . . .
C7 C 0.64671(14) 1.0192(3) 0.57536(18) 0.0625(13) Uani 1 1 d . . . . .
H7 H 0.6625 1.0813 0.5893 0.075 Uiso 1 1 calc R U . . .
C8 C 0.62759(13) 0.9914(3) 0.52639(17) 0.0516(11) Uani 1 1 d . . . . .
H8 H 0.6275 1.0316 0.4999 0.062 Uiso 1 1 calc R U . . .
C9 C 0.61972(10) 0.5652(3) 0.52463(13) 0.0355(8) Uani 1 1 d . . . . .
H9 H 0.6265 0.5099 0.5483 0.043 Uiso 1 1 calc R U . . .
C10 C 0.62755(12) 0.5628(3) 0.48460(15) 0.0452(10) Uani 1 1 d . . . . .
H10 H 0.6402 0.5074 0.4751 0.054 Uiso 1 1 calc R U . . .
C11 C 0.61315(12) 0.6579(3) 0.46116(15) 0.0430(9) Uani 1 1 d . . . . .
H11 H 0.6143 0.6803 0.4319 0.052 Uiso 1 1 calc R U . . .
C18 C 0.57906(11) 0.8677(3) 0.42505(14) 0.0396(9) Uani 1 1 d . . . . .
C23 C 0.61080(16) 0.9155(5) 0.42029(17) 0.0884(19) Uani 1 1 d . . . . .
H23 H 0.6352 0.9310 0.4495 0.106 Uiso 1 1 calc R U . . .
C22 C 0.6094(2) 0.9424(7) 0.3756(2) 0.130(3) Uani 1 1 d . . . . .
H22 H 0.6323 0.9773 0.3749 0.156 Uiso 1 1 calc R U . . .
C21 C 0.57605(18) 0.9201(5) 0.33293(18) 0.0875(19) Uani 1 1 d . . . . .
C20 C 0.54620(15) 0.8606(4) 0.33589(16) 0.0663(14) Uani 1 1 d . . . . .
H20 H 0.5240 0.8354 0.3064 0.080 Uiso 1 1 calc R U . . .
C19 C 0.54746(14) 0.8359(4) 0.38050(15) 0.0553(11) Uani 1 1 d . . . . .
H19 H 0.5256 0.7950 0.3808 0.066 Uiso 1 1 calc R U . . .
C24 C 0.5731(2) 0.9526(7) 0.2830(2) 0.148(4) Uani 1 1 d . . . . .
H24A H 0.5969 0.9967 0.2880 0.222 Uiso 1 1 calc R U . . .
H24B H 0.5477 0.9931 0.2645 0.222 Uiso 1 1 calc R U . . .
H24C H 0.5728 0.8890 0.2642 0.222 Uiso 1 1 calc R U . . .
C32 C 0.73366(10) 0.4635(2) 0.70442(11) 0.0270(7) Uani 1 1 d . . . . .
C33 C 0.76859(10) 0.4075(3) 0.73483(11) 0.0292(8) Uani 1 1 d . . . . .
C34 C 0.80024(10) 0.3833(3) 0.72396(13) 0.0365(9) Uani 1 1 d . . . . .
C35 C 0.79811(12) 0.4144(3) 0.67974(14) 0.0402(9) Uani 1 1 d . . . . .
C36 C 0.76415(12) 0.4683(3) 0.64725(13) 0.0419(9) Uani 1 1 d . . . . .
C37 C 0.73294(11) 0.4920(3) 0.65997(12) 0.0359(8) Uani 1 1 d . . . . .
C38 C 0.71036(10) 0.5505(3) 0.77183(11) 0.0263(7) Uani 1 1 d . . . . .
C39 C 0.68276(11) 0.5617(3) 0.79117(13) 0.0356(9) Uani 1 1 d . . . . .
C40 C 0.69022(13) 0.6185(3) 0.83289(14) 0.0432(10) Uani 1 1 d . . . . .
C41 C 0.72712(12) 0.6700(3) 0.85739(12) 0.0387(9) Uani 1 1 d . . . . .
C42 C 0.75533(11) 0.6650(3) 0.83953(11) 0.0322(8) Uani 1 1 d . . . . .
C43 C 0.74643(10) 0.6059(3) 0.79747(11) 0.0281(8) Uani 1 1 d . . . . .
C44 C 0.67750(10) 0.3657(3) 0.72138(11) 0.0274(7) Uani 1 1 d . . . . .
C45 C 0.68449(11) 0.3073(3) 0.76301(12) 0.0345(8) Uani 1 1 d . . . . .
C46 C 0.66770(12) 0.2088(3) 0.76194(14) 0.0417(9) Uani 1 1 d . . . . .
C47 C 0.64237(12) 0.1638(3) 0.71733(16) 0.0448(10) Uani 1 1 d . . . . .
C48 C 0.63442(11) 0.2177(3) 0.67505(14) 0.0415(9) Uani 1 1 d . . . . .
C49 C 0.65220(10) 0.3152(3) 0.67760(12) 0.0312(8) Uani 1 1 d . . . . .
C50 C 0.66209(11) 0.6407(3) 0.67306(12) 0.0327(8) Uani 1 1 d . . . . .
H50 H 0.6867 0.6785 0.6929 0.039 Uiso 1 1 calc R U . . .
B2 B 0.48312(12) 0.7327(3) 0.55472(13) 0.0277(8) Uani 1 1 d . . . . .
B1 B 0.57970(12) 0.8309(3) 0.47611(14) 0.0299(9) Uani 1 1 d . . . . .
B3 B 0.69698(11) 0.4817(3) 0.72113(12) 0.0269(8) Uani 1 1 d . . . . .
Si1 Si 0.54463(6) 0.4501(2) 0.75468(11) 0.1320(9) Uani 1 1 d . . . . .
O3 O 0.5000 0.4145(8) 0.7500 0.220(5) Uani 1 2 d S T P A .
C51A C 0.5397(4) 0.5655(14) 0.7106(6) 0.110(4) Uani 0.465(9) 1 d . . P A 1
H51A H 0.5105 0.5795 0.6890 0.164 Uiso 0.465(9) 1 calc R U P A 1
H51B H 0.5536 0.5464 0.6905 0.164 Uiso 0.465(9) 1 calc R U P A 1
H51C H 0.5526 0.6292 0.7299 0.164 Uiso 0.465(9) 1 calc R U P A 1
C51B C 0.5472(4) 0.5920(12) 0.7526(6) 0.110(4) Uani 0.535(9) 1 d . . P A 2
H51D H 0.5524 0.6131 0.7248 0.164 Uiso 0.535(9) 1 calc R U P A 2
H51E H 0.5696 0.6180 0.7835 0.164 Uiso 0.535(9) 1 calc R U P A 2
H51F H 0.5210 0.6225 0.7484 0.164 Uiso 0.535(9) 1 calc R U P A 2
C52 C 0.5575(3) 0.3537(8) 0.7195(3) 0.174(4) Uani 1 1 d . . . . .
H52A H 0.5593 0.2830 0.7338 0.261 Uiso 1 1 calc R U . . .
H52B H 0.5841 0.3722 0.7206 0.261 Uiso 1 1 calc R U . . .
H52C H 0.5361 0.3537 0.6852 0.261 Uiso 1 1 calc R U . . .
C53 C 0.5807(3) 0.4464(9) 0.8193(3) 0.184(5) Uani 1 1 d . . . . .
H53A H 0.5738 0.5022 0.8368 0.276 Uiso 1 1 calc R U . . .
H53B H 0.6087 0.4579 0.8231 0.276 Uiso 1 1 calc R U . . .
H53C H 0.5793 0.3771 0.8330 0.276 Uiso 1 1 calc R U . . .
Si2 Si 0.74764(5) 0.32524(14) 0.95766(5) 0.0783(5) Uani 1 1 d . . . . .
O4 O 0.7345(2) 0.2443(11) 0.9920(3) 0.121(4) Uani 0.5 1 d . . P . .
C54 C 0.6941(2) 0.3327(9) 0.9098(3) 0.162(4) Uani 1 1 d . . . . .
H54A H 0.6840 0.2612 0.8979 0.243 Uiso 1 1 calc R U . . .
H54B H 0.6927 0.3762 0.8823 0.243 Uiso 1 1 calc R U . . .
H54C H 0.6770 0.3648 0.9237 0.243 Uiso 1 1 calc R U . . .
C55 C 0.7632(3) 0.4594(6) 0.9833(3) 0.143(3) Uani 1 1 d . . . . .
H55A H 0.7430 0.4875 0.9934 0.214 Uiso 1 1 calc R U . . .
H55B H 0.7645 0.5059 0.9582 0.214 Uiso 1 1 calc R U . . .
H55C H 0.7903 0.4563 1.0120 0.214 Uiso 1 1 calc R U . . .
C56 C 0.78110(19) 0.2779(5) 0.9316(2) 0.100(2) Uani 1 1 d . . . . .
H56A H 0.8095 0.2727 0.9578 0.149 Uiso 1 1 calc R U . . .
H56B H 0.7801 0.3277 0.9063 0.149 Uiso 1 1 calc R U . . .
H56C H 0.7717 0.2079 0.9168 0.149 Uiso 1 1 calc R U . . .

loop_
_atom_site_aniso_label
_atom_site_aniso_U_11
_atom_site_aniso_U_22
_atom_site_aniso_U_33
_atom_site_aniso_U_23
_atom_site_aniso_U_13
_atom_site_aniso_U_12
Sc1 0.0246(3) 0.0230(3) 0.0214(3) 0.0021(3) 0.0028(3) 0.0004(3)
F1 0.0391(12) 0.0498(13) 0.0314(11) 0.0130(9) 0.0108(9) 0.0122(10)
F2 0.0321(12) 0.0550(14) 0.0626(14) 0.0084(12) 0.0135(11) 0.0138(11)
F3 0.0549(15) 0.0691(17) 0.0819(17) -0.0002(14) 0.0463(14) 0.0081(13)
F4 0.0780(18) 0.094(2) 0.0522(14) 0.0207(14) 0.0468(14) 0.0186(15)
F5 0.0506(14) 0.0782(17) 0.0343(11) 0.0243(11) 0.0191(11) 0.0214(12)
F6 0.0385(12) 0.0693(16) 0.0663(15) -0.0297(13) 0.0308(12) -0.0192(12)
F7 0.0787(19) 0.092(2) 0.0856(19) -0.0417(16) 0.0635(17) -0.0296(16)
F8 0.0807(18) 0.0556(15) 0.0395(12) -0.0193(11) 0.0300(12) -0.0144(13)
F9 0.0403(12) 0.0422(12) 0.0402(11) -0.0110(10) 0.0076(10) -0.0110(10)
F10 0.0351(11) 0.0500(13) 0.0474(12) -0.0168(10) 0.0203(10) -0.0150(10)
F11 0.0575(14) 0.0432(13) 0.0284(10) 0.0062(9) 0.0096(10) -0.0081(11)
F12 0.0888(19) 0.0408(13) 0.0644(15) 0.0150(12) 0.0400(15) -0.0055(13)
F13 0.0827(19) 0.0375(14) 0.0940(19) -0.0152(13) 0.0484(16) -0.0256(13)
F14 0.0599(16) 0.0592(15) 0.0596(15) -0.0317(13) 0.0165(13) -0.0238(13)
F15 0.0436(12) 0.0480(13) 0.0257(10) -0.0049(9) 0.0075(9) 0.0011(10)
O1 0.0356(14) 0.0409(14) 0.0262(12) 0.0056(11) 0.0025(11) 0.0119(11)
O2 0.0266(12) 0.0294(13) 0.0268(12) 0.0028(10) 0.0046(10) 0.0019(10)
N1 0.0215(13) 0.0241(14) 0.0209(13) 0.0002(11) 0.0053(11) -0.0005(11)
N9 0.0333(16) 0.0303(16) 0.0220(13) 0.0012(12) 0.0105(12) 0.0008(13)
N8 0.0300(15) 0.0315(16) 0.0231(14) -0.0027(12) 0.0040(12) -0.0013(13)
N7 0.0282(15) 0.0309(16) 0.0245(14) 0.0015(12) 0.0083(12) -0.0020(13)
N6 0.0317(16) 0.0268(16) 0.0302(15) 0.0025(12) 0.0113(13) 0.0007(12)
N3 0.0258(15) 0.0250(15) 0.0460(17) 0.0050(13) 0.0164(14) 0.0006(12)
N2 0.0294(16) 0.0288(16) 0.0351(16) 0.0029(13) 0.0047(13) -0.0021(13)
N5 0.0255(14) 0.0319(16) 0.0299(14) 0.0040(13) 0.0112(12) 0.0023(12)
N4 0.0295(15) 0.0263(15) 0.0299(15) 0.0021(12) 0.0098(13) 0.0003(12)
C1 0.0220(16) 0.0240(17) 0.0193(15) -0.0054(13) 0.0060(13) -0.0036(13)
C2 0.0249(17) 0.0272(18) 0.0281(17) 0.0001(14) 0.0102(14) 0.0022(14)
C3 0.0270(18) 0.0234(17) 0.0274(17) 0.0039(14) 0.0046(15) 0.0035(14)
C4 0.0302(18) 0.0264(18) 0.0243(16) 0.0044(14) 0.0104(15) 0.0003(15)
C5 0.0230(17) 0.0258(17) 0.0227(16) -0.0004(13) 0.0065(14) -0.0037(14)
C15 0.044(2) 0.039(2) 0.0232(17) -0.0036(16) 0.0037(17) -0.0031(18)
C16 0.055(3) 0.042(2) 0.0262(18) -0.0066(17) 0.0137(18) 0.0039(19)
C17 0.046(2) 0.040(2) 0.0271(18) 0.0015(16) 0.0185(17) 0.0060(18)
C12 0.043(2) 0.0262(19) 0.041(2) 0.0032(16) 0.0145(18) 0.0036(17)
C13 0.052(2) 0.0255(19) 0.044(2) 0.0016(16) 0.0150(19) -0.0107(18)
C14 0.035(2) 0.034(2) 0.0371(19) -0.0017(16) 0.0116(17) -0.0116(17)
C25 0.0329(19) 0.0304(18) 0.0287(17) 0.0010(15) 0.0159(15) -0.0038(15)
C26 0.037(2) 0.061(3) 0.0317(19) 0.0042(18) 0.0160(17) -0.0062(19)
C27 0.052(3) 0.062(3) 0.051(2) -0.003(2) 0.036(2) -0.007(2)
C28 0.036(2) 0.041(2) 0.055(2) 0.0071(19) 0.023(2) 0.0005(18)
C29 0.0325(19) 0.035(2) 0.039(2) 0.0096(16) 0.0121(17) -0.0010(16)
C30 0.0337(19) 0.0333(19) 0.0297(17) 0.0014(15) 0.0160(16) -0.0045(16)
C31 0.044(3) 0.086(4) 0.090(4) 0.015(3) 0.040(3) 0.005(2)
C6 0.035(2) 0.037(2) 0.056(2) -0.0187(19) 0.0133(19) -0.0099(17)
C7 0.054(3) 0.043(3) 0.091(4) -0.024(2) 0.033(3) -0.026(2)
C8 0.051(3) 0.038(2) 0.073(3) -0.003(2) 0.034(2) -0.014(2)
C9 0.0291(19) 0.029(2) 0.044(2) -0.0008(16) 0.0119(17) 0.0003(15)
C10 0.045(2) 0.036(2) 0.062(3) 0.0000(19) 0.031(2) 0.0081(18)
C11 0.048(2) 0.042(2) 0.052(2) 0.0049(19) 0.034(2) 0.0081(19)
C18 0.0285(19) 0.049(2) 0.044(2) 0.0187(18) 0.0184(17) 0.0055(17)
C23 0.066(3) 0.139(5) 0.050(3) 0.023(3) 0.017(3) -0.037(3)
C22 0.108(5) 0.215(9) 0.060(4) 0.032(4) 0.032(4) -0.074(5)
C21 0.078(4) 0.135(5) 0.047(3) 0.037(3) 0.025(3) -0.014(4)
C20 0.062(3) 0.100(4) 0.042(2) 0.011(2) 0.027(2) 0.004(3)
C19 0.064(3) 0.066(3) 0.047(2) -0.003(2) 0.035(2) -0.012(2)
C24 0.135(6) 0.249(10) 0.060(4) 0.050(5) 0.046(4) -0.041(6)
C32 0.0271(17) 0.0243(17) 0.0240(16) -0.0024(13) 0.0065(14) -0.0037(14)
C33 0.0297(18) 0.0284(18) 0.0244(17) 0.0005(14) 0.0077(15) -0.0008(15)
C34 0.0263(19) 0.033(2) 0.041(2) -0.0032(16) 0.0070(17) 0.0022(16)
C35 0.039(2) 0.040(2) 0.053(2) -0.0052(19) 0.030(2) -0.0004(18)
C36 0.051(2) 0.045(2) 0.035(2) -0.0003(18) 0.0247(19) -0.0012(19)
C37 0.034(2) 0.038(2) 0.0301(18) 0.0035(16) 0.0096(16) 0.0038(17)
C38 0.0262(17) 0.0266(18) 0.0241(16) 0.0031(14) 0.0096(14) 0.0007(14)
C39 0.0313(19) 0.038(2) 0.0353(19) -0.0072(16) 0.0131(17) -0.0089(16)
C40 0.048(2) 0.048(2) 0.045(2) -0.0102(19) 0.032(2) -0.0073(19)
C41 0.055(2) 0.036(2) 0.0273(18) -0.0050(16) 0.0205(18) -0.0038(18)
C42 0.0343(19) 0.0268(18) 0.0230(16) 0.0019(14) 0.0019(15) -0.0041(15)
C43 0.0262(18) 0.0309(19) 0.0263(17) 0.0041(14) 0.0111(15) 0.0027(15)
C44 0.0219(16) 0.0306(18) 0.0277(17) 0.0003(14) 0.0092(14) 0.0024(14)
C45 0.0339(19) 0.035(2) 0.0311(18) -0.0029(15) 0.0120(16) -0.0012(16)
C46 0.049(2) 0.031(2) 0.051(2) 0.0055(18) 0.028(2) -0.0019(18)
C47 0.046(2) 0.027(2) 0.072(3) -0.007(2) 0.035(2) -0.0087(18)
C48 0.035(2) 0.040(2) 0.047(2) -0.0178(19) 0.0160(18) -0.0076(18)
C49 0.0286(18) 0.0337(19) 0.0300(18) -0.0039(15) 0.0121(15) 0.0011(15)
C50 0.0297(19) 0.035(2) 0.0249(17) 0.0011(15) 0.0050(15) 0.0051(16)
B2 0.028(2) 0.031(2) 0.0212(17) -0.0010(16) 0.0082(16) 0.0000(17)
B1 0.024(2) 0.033(2) 0.032(2) 0.0076(17) 0.0112(17) 0.0036(17)
B3 0.0236(19) 0.030(2) 0.0196(17) 0.0029(15) 0.0029(15) 0.0013(16)
Si1 0.0621(11) 0.147(2) 0.199(3) 0.0192(18) 0.0701(15) 0.0079(12)
O3 0.095(6) 0.203(9) 0.403(16) 0.000 0.146(8) 0.000
C51A 0.060(5) 0.142(9) 0.120(8) 0.021(9) 0.034(7) 0.022(6)
C51B 0.060(5) 0.142(9) 0.120(8) 0.021(9) 0.034(7) 0.022(6)
C52 0.139(8) 0.212(11) 0.193(9) -0.063(8) 0.095(7) -0.046(7)
C53 0.161(8) 0.281(13) 0.109(6) -0.011(7) 0.060(6) -0.114(9)
Si2 0.0972(12) 0.0862(11) 0.0537(8) 0.0159(8) 0.0359(8) 0.0071(9)
O4 0.107(8) 0.170(8) 0.063(6) 0.060(6) 0.019(6) -0.013(10)
C54 0.093(5) 0.308(13) 0.115(6) -0.038(7) 0.073(5) -0.021(7)
C55 0.140(7) 0.111(6) 0.180(8) -0.041(6) 0.075(6) 0.021(5)
C56 0.083(4) 0.098(5) 0.111(5) -0.008(4) 0.037(4) 0.019(4)

loop_
_atom_type_symbol
_atom_type_description
_atom_type_scat_dispersion_real
_atom_type_scat_dispersion_imag
_atom_type_scat_source
C C 0.0033 0.0016 'International Tables Vol C Tables 4.2.6.8 and 6.1.1.4'
H H 0.0000 0.0000 'International Tables Vol C Tables 4.2.6.8 and 6.1.1.4'
B B 0.0013 0.0007 'International Tables Vol C Tables 4.2.6.8 and 6.1.1.4'
F F 0.0171 0.0103 'International Tables Vol C Tables 4.2.6.8 and 6.1.1.4'
N N 0.0061 0.0033 'International Tables Vol C Tables 4.2.6.8 and 6.1.1.4'
O O 0.0106 0.0060 'International Tables Vol C Tables 4.2.6.8 and 6.1.1.4'
Sc Sc 0.2519 0.3716 'International Tables Vol C Tables 4.2.6.8 and 6.1.1.4'
Si Si 0.0817 0.0704 'International Tables Vol C Tables 4.2.6.8 and 6.1.1.4'

loop_
_geom_angle_atom_site_label_1
_geom_angle_atom_site_label_2
_geom_angle_atom_site_label_3
_geom_angle
_geom_angle_site_symmetry_1
_geom_angle_site_symmetry_3
O1 Sc1 N6 101.22(10) . .
O1 Sc1 N4 96.75(10) . .
N6 Sc1 N4 94.10(10) . .
O1 Sc1 N8 91.25(10) . .
N6 Sc1 N8 82.88(10) . .
N4 Sc1 N8 171.87(10) . .
O1 Sc1 N1 173.03(10) . .
N6 Sc1 N1 84.70(10) . .
N4 Sc1 N1 86.39(10) . .
N8 Sc1 N1 85.82(10) . .
O1 Sc1 N2 89.01(10) . .
N6 Sc1 N2 169.57(10) . .
N4 Sc1 N2 82.55(11) . .
N8 Sc1 N2 99.09(11) . .
N1 Sc1 N2 85.23(10) . .
C50 O1 Sc1 162.9(2) . .
C50 O2 B3 122.9(3) . .
C5 N1 C1 121.6(3) . .
C5 N1 Sc1 117.5(2) . .
C1 N1 Sc1 118.40(19) . .
C17 N9 N8 109.2(3) . .
C17 N9 B2 131.7(3) . .
N8 N9 B2 118.4(3) . .
C15 N8 N9 106.3(3) . .
C15 N8 Sc1 130.8(2) . .
N9 N8 Sc1 121.68(19) . .
C14 N7 N6 108.7(3) . .
C14 N7 B2 128.5(3) . .
N6 N7 B2 122.9(3) . .
C12 N6 N7 106.8(3) . .
C12 N6 Sc1 134.4(3) . .
N7 N6 Sc1 118.8(2) . .
C8 N3 N2 109.9(3) . .
C8 N3 B1 131.5(3) . .
N2 N3 B1 118.1(3) . .
C6 N2 N3 106.7(3) . .
C6 N2 Sc1 131.6(3) . .
N3 N2 Sc1 121.6(2) . .
C11 N5 N4 108.1(3) . .
C11 N5 B1 128.9(3) . .
N4 N5 B1 122.8(3) . .
C9 N4 N5 106.7(3) . .
C9 N4 Sc1 135.0(2) . .
N5 N4 Sc1 118.2(2) . .
N1 C1 C2 118.6(3) . .
N1 C1 B2 119.7(3) . .
C2 C1 B2 121.3(3) . .
C3 C2 C1 120.8(3) . .
C3 C2 H2 119.6 . .
C1 C2 H2 119.6 . .
C4 C3 C2 119.2(3) . .
C4 C3 H3 120.4 . .
C2 C3 H3 120.4 . .
C3 C4 C5 120.7(3) . .
C3 C4 H4 119.7 . .
C5 C4 H4 119.7 . .
N1 C5 C4 118.9(3) . .
N1 C5 B1 120.9(3) . .
C4 C5 B1 120.0(3) . .
N8 C15 C16 110.3(3) . .
N8 C15 H15 124.9 . .
C16 C15 H15 124.9 . .
C15 C16 C17 105.6(3) . .
C15 C16 H16 127.2 . .
C17 C16 H16 127.2 . .
N9 C17 C16 108.6(3) . .
N9 C17 H17 125.7 . .
C16 C17 H17 125.7 . .
N6 C12 C13 110.8(3) . .
N6 C12 H12 124.6 . .
C13 C12 H12 124.6 . .
C12 C13 C14 104.8(3) . .
C12 C13 H13 127.6 . .
C14 C13 H13 127.6 . .
N7 C14 C13 109.0(3) . .
N7 C14 H14 125.5 . .
C13 C14 H14 125.5 . .
C30 C25 C26 114.9(3) . .
C30 C25 B2 122.2(3) . .
C26 C25 B2 122.8(3) . .
C27 C26 C25 122.6(3) . .
C27 C26 H26 118.7 . .
C25 C26 H26 118.7 . .
C28 C27 C26 121.3(4) . .
C28 C27 H27 119.3 . .
C26 C27 H27 119.3 . .
C27 C28 C29 117.2(3) . .
C27 C28 C31 121.4(4) . .
C29 C28 C31 121.4(4) . .
C28 C29 C30 121.1(3) . .
C28 C29 H29 119.5 . .
C30 C29 H29 119.5 . .
C29 C30 C25 122.5(3) . .
C29 C30 H30 118.7 . .
C25 C30 H30 118.7 . .
C28 C31 H31A 109.5 . .
C28 C31 H31B 109.5 . .
H31A C31 H31B 109.5 . .
C28 C31 H31C 109.5 . .
H31A C31 H31C 109.5 . .
H31B C31 H31C 109.5 . .
N2 C6 C7 109.5(4) . .
N2 C6 H6 125.2 . .
C7 C6 H6 125.2 . .
C8 C7 C6 105.8(4) . .
C8 C7 H7 127.1 . .
C6 C7 H7 127.1 . .
N3 C8 C7 107.9(4) . .
N3 C8 H8 126.1 . .
C7 C8 H8 126.1 . .
N4 C9 C10 110.8(3) . .
N4 C9 H9 124.6 . .
C10 C9 H9 124.6 . .
C9 C10 C11 104.9(3) . .
C9 C10 H10 127.5 . .
C11 C10 H10 127.5 . .
N5 C11 C10 109.5(3) . .
N5 C11 H11 125.3 . .
C10 C11 H11 125.3 . .
C23 C18 C19 113.2(4) . .
C23 C18 B1 125.7(4) . .
C19 C18 B1 120.3(3) . .
C18 C23 C22 123.7(5) . .
C18 C23 H23 118.1 . .
C22 C23 H23 118.1 . .
C21 C22 C23 120.9(5) . .
C21 C22 H22 119.5 . .
C23 C22 H22 119.5 . .
C22 C21 C20 116.9(4) . .
C22 C21 C24 122.0(5) . .
C20 C21 C24 120.9(5) . .
C21 C20 C19 121.3(5) . .
C21 C20 H20 119.3 . .
C19 C20 H20 119.3 . .
C20 C19 C18 123.0(4) . .
C20 C19 H19 118.5 . .
C18 C19 H19 118.5 . .
C21 C24 H24A 109.5 . .
C21 C24 H24B 109.5 . .
H24A C24 H24B 109.5 . .
C21 C24 H24C 109.5 . .
H24A C24 H24C 109.5 . .
H24B C24 H24C 109.5 . .
C33 C32 C37 113.1(3) . .
C33 C32 B3 119.7(3) . .
C37 C32 B3 127.1(3) . .
F1 C33 C34 116.2(3) . .
F1 C33 C32 118.7(3) . .
C34 C33 C32 125.0(3) . .
F2 C34 C33 120.8(3) . .
F2 C34 C35 119.8(3) . .
C33 C34 C35 119.4(3) . .
F3 C35 C36 120.8(3) . .
F3 C35 C34 120.2(3) . .
C36 C35 C34 119.0(3) . .
F4 C36 C35 119.8(3) . .
F4 C36 C37 120.6(3) . .
C35 C36 C37 119.6(3) . .
F5 C37 C32 121.0(3) . .
F5 C37 C36 115.2(3) . .
C32 C37 C36 123.9(3) . .
C43 C38 C39 113.4(3) . .
C43 C38 B3 127.2(3) . .
C39 C38 B3 119.3(3) . .
F6 C39 C40 116.1(3) . .
F6 C39 C38 119.4(3) . .
C40 C39 C38 124.6(3) . .
F7 C40 C41 119.5(3) . .
F7 C40 C39 121.3(3) . .
C41 C40 C39 119.2(3) . .
F8 C41 C42 119.7(3) . .
F8 C41 C40 120.9(3) . .
C42 C41 C40 119.4(3) . .
F9 C42 C41 120.1(3) . .
F9 C42 C43 120.7(3) . .
C41 C42 C43 119.2(3) . .
F10 C43 C38 121.0(3) . .
F10 C43 C42 114.8(3) . .
C38 C43 C42 124.2(3) . .
C45 C44 C49 113.6(3) . .
C45 C44 B3 125.6(3) . .
C49 C44 B3 120.8(3) . .
F11 C45 C46 115.4(3) . .
F11 C45 C44 120.5(3) . .
C46 C45 C44 124.1(3) . .
F12 C46 C47 119.9(3) . .
F12 C46 C45 120.8(3) . .
C47 C46 C45 119.3(3) . .
F13 C47 C48 120.7(4) . .
F13 C47 C46 120.2(4) . .
C48 C47 C46 119.1(3) . .
F14 C48 C47 119.9(3) . .
F14 C48 C49 120.1(3) . .
C47 C48 C49 119.9(3) . .
F15 C49 C48 116.0(3) . .
F15 C49 C44 120.1(3) . .
C48 C49 C44 123.9(3) . .
O1 C50 O2 122.6(3) . .
O1 C50 H50 118.7 . .
O2 C50 H50 118.7 . .
N7 B2 N9 107.3(2) . .
N7 B2 C25 107.7(3) . .
N9 B2 C25 112.0(3) . .
N7 B2 C1 111.5(3) . .
N9 B2 C1 102.9(3) . .
C25 B2 C1 115.2(3) . .
N5 B1 N3 106.2(3) . .
N5 B1 C18 106.3(3) . .
N3 B1 C18 114.6(3) . .
N5 B1 C5 112.2(3) . .
N3 B1 C5 103.9(3) . .
C18 B1 C5 113.6(3) . .
O2 B3 C44 103.6(2) . .
O2 B3 C38 105.3(3) . .
C44 B3 C38 114.7(3) . .
O2 B3 C32 110.5(3) . .
C44 B3 C32 107.0(3) . .
C38 B3 C32 115.2(3) . .
O3 Si1 C51B 109.7(5) . .
O3 Si1 C53 107.2(3) . .
C51B Si1 C53 92.3(6) . .
O3 Si1 C52 106.0(4) . .
C51B Si1 C52 128.1(6) . .
C53 Si1 C52 111.6(5) . .
O3 Si1 C51A 111.7(5) . .
C53 Si1 C51A 124.6(6) . .
C52 Si1 C51A 93.8(6) . .
Si1 O3 Si1 147.9(7) . 2_656
Si1 C51A H51A 109.5 . .
Si1 C51A H51B 109.5 . .
H51A C51A H51B 109.5 . .
Si1 C51A H51C 109.5 . .
H51A C51A H51C 109.5 . .
H51B C51A H51C 109.5 . .
Si1 C51B H51D 109.5 . .
Si1 C51B H51E 109.5 . .
H51D C51B H51E 109.5 . .
Si1 C51B H51F 109.5 . .
H51D C51B H51F 109.5 . .
H51E C51B H51F 109.5 . .
Si1 C52 H52A 109.5 . .
Si1 C52 H52B 109.5 . .
H52A C52 H52B 109.5 . .
Si1 C52 H52C 109.5 . .
H52A C52 H52C 109.5 . .
H52B C52 H52C 109.5 . .
Si1 C53 H53A 109.5 . .
Si1 C53 H53B 109.5 . .
H53A C53 H53B 109.5 . .
Si1 C53 H53C 109.5 . .
H53A C53 H53C 109.5 . .
H53B C53 H53C 109.5 . .
O4 Si2 O4 35.8(5) 7_657 .
O4 Si2 C56 99.8(5) 7_657 .
O4 Si2 C56 120.2(6) . .
O4 Si2 C54 127.2(4) 7_657 .
O4 Si2 C54 91.5(4) . .
C56 Si2 C54 110.6(3) . .
O4 Si2 C55 100.5(6) 7_657 .
O4 Si2 C55 114.6(6) . .
C56 Si2 C55 110.3(3) . .
C54 Si2 C55 107.6(4) . .
O4 O4 Si2 74.8(10) 7_657 7_657
O4 O4 Si2 69.4(11) 7_657 .
Si2 O4 Si2 144.2(5) 7_657 .
Si2 C54 H54A 109.5 . .
Si2 C54 H54B 109.5 . .
H54A C54 H54B 109.5 . .
Si2 C54 H54C 109.5 . .
H54A C54 H54C 109.5 . .
H54B C54 H54C 109.5 . .
Si2 C55 H55A 109.5 . .
Si2 C55 H55B 109.5 . .
H55A C55 H55B 109.5 . .
Si2 C55 H55C 109.5 . .
H55A C55 H55C 109.5 . .
H55B C55 H55C 109.5 . .
Si2 C56 H56A 109.5 . .
Si2 C56 H56B 109.5 . .
H56A C56 H56B 109.5 . .
Si2 C56 H56C 109.5 . .
H56A C56 H56C 109.5 . .
H56B C56 H56C 109.5 . .

loop_
_geom_bond_atom_site_label_1
_geom_bond_atom_site_label_2
_geom_bond_distance
_geom_bond_site_symmetry_2
Sc1 O1 2.056(2) .
Sc1 N6 2.170(3) .
Sc1 N4 2.175(3) .
Sc1 N8 2.206(3) .
Sc1 N1 2.217(2) .
Sc1 N2 2.219(3) .
F1 C33 1.360(4) .
F2 C34 1.351(4) .
F3 C35 1.345(4) .
F4 C36 1.335(4) .
F5 C37 1.347(4) .
F6 C39 1.348(4) .
F7 C40 1.340(4) .
F8 C41 1.346(4) .
F9 C42 1.342(4) .
F10 C43 1.352(4) .
F11 C45 1.351(4) .
F12 C46 1.343(4) .
F13 C47 1.342(4) .
F14 C48 1.343(4) .
F15 C49 1.350(4) .
O1 C50 1.234(4) .
O2 C50 1.256(4) .
O2 B3 1.549(4) .
N1 C5 1.366(4) .
N1 C1 1.368(4) .
N9 C17 1.339(4) .
N9 N8 1.367(4) .
N9 B2 1.589(4) .
N8 C15 1.345(4) .
N7 C14 1.340(4) .
N7 N6 1.368(4) .
N7 B2 1.575(5) .
N6 C12 1.334(4) .
N3 C8 1.329(5) .
N3 N2 1.364(4) .
N3 B1 1.583(5) .
N2 C6 1.327(4) .
N5 C11 1.342(4) .
N5 N4 1.373(4) .
N5 B1 1.576(5) .
N4 C9 1.335(4) .
C1 C2 1.388(4) .
C1 B2 1.640(5) .
C2 C3 1.374(4) .
C2 H2 0.9500 .
C3 C4 1.371(5) .
C3 H3 0.9500 .
C4 C5 1.388(4) .
C4 H4 0.9500 .
C5 B1 1.634(5) .
C15 C16 1.370(5) .
C15 H15 0.9500 .
C16 C17 1.373(5) .
C16 H16 0.9500 .
C17 H17 0.9500 .
C12 C13 1.372(5) .
C12 H12 0.9500 .
C13 C14 1.383(5) .
C13 H13 0.9500 .
C14 H14 0.9500 .
C25 C30 1.395(4) .
C25 C26 1.395(5) .
C25 B2 1.612(5) .
C26 C27 1.381(5) .
C26 H26 0.9500 .
C27 C28 1.379(5) .
C27 H27 0.9500 .
C28 C29 1.383(5) .
C28 C31 1.518(5) .
C29 C30 1.385(5) .
C29 H29 0.9500 .
C30 H30 0.9500 .
C31 H31A 0.9800 .
C31 H31B 0.9800 .
C31 H31C 0.9800 .
C6 C7 1.386(6) .
C6 H6 0.9500 .
C7 C8 1.373(6) .
C7 H7 0.9500 .
C8 H8 0.9500 .
C9 C10 1.367(5) .
C9 H9 0.9500 .
C10 C11 1.372(5) .
C10 H10 0.9500 .
C11 H11 0.9500 .
C18 C23 1.366(6) .
C18 C19 1.382(5) .
C18 B1 1.607(5) .
C23 C22 1.377(7) .
C23 H23 0.9500 .
C22 C21 1.346(7) .
C22 H22 0.9500 .
C21 C20 1.355(7) .
C21 C24 1.528(6) .
C20 C19 1.370(5) .
C20 H20 0.9500 .
C19 H19 0.9500 .
C24 H24A 0.9800 .
C24 H24B 0.9800 .
C24 H24C 0.9800 .
C32 C33 1.381(4) .
C32 C37 1.385(5) .
C32 B3 1.642(5) .
C33 C34 1.367(5) .
C34 C35 1.367(5) .
C35 C36 1.364(5) .
C36 C37 1.386(5) .
C38 C43 1.376(5) .
C38 C39 1.379(5) .
C38 B3 1.638(5) .
C39 C40 1.371(5) .
C40 C41 1.370(5) .
C41 C42 1.360(5) .
C42 C43 1.385(5) .
C44 C45 1.383(5) .
C44 C49 1.384(4) .
C44 B3 1.626(5) .
C45 C46 1.378(5) .
C46 C47 1.371(5) .
C47 C48 1.363(5) .
C48 C49 1.375(5) .
C50 H50 0.9500 .
Si1 O3 1.627(4) .
Si1 C51B 1.794(15) .
Si1 C53 1.803(8) .
Si1 C52 1.813(9) .
Si1 C51A 1.929(16) .
O3 Si1 1.627(3) 2_656
C51A H51A 0.9800 .
C51A H51B 0.9800 .
C51A H51C 0.9800 .
C51B H51D 0.9800 .
C51B H51E 0.9800 .
C51B H51F 0.9800 .
C52 H52A 0.9800 .
C52 H52B 0.9800 .
C52 H52C 0.9800 .
C53 H53A 0.9800 .
C53 H53B 0.9800 .
C53 H53C 0.9800 .
Si2 O4 1.623(9) 7_657
Si2 O4 1.673(10) .
Si2 C56 1.824(6) .
Si2 C54 1.833(8) .
Si2 C55 1.842(7) .
O4 O4 1.014(15) 7_657
O4 Si2 1.623(9) 7_657
C54 H54A 0.9800 .
C54 H54B 0.9800 .
C54 H54C 0.9800 .
C55 H55A 0.9800 .
C55 H55B 0.9800 .
C55 H55C 0.9800 .
C56 H56A 0.9800 .
C56 H56B 0.9800 .
C56 H56C 0.9800 .
